data_4325137
loop_
_publ_author_name
'Sohei Fukui'
'Akari Kajihara'
'Toshiyuki Hirano'
'Fumitoshi Sato'
'Noriyuki Suzuki'
'Hirotaka Nagao'

_publ_section_title
;
 Synthesis and Characterization of Ethylbis(2-pyridylethyl)amineruthenium
 Complexes and Two Different Types of C-H Bond Cleavage at an Ethylene Arm
;
_journal_name_full 'Inorganic Chemistry'
_journal_page_first 4713
_journal_page_last 4724
_journal_paper_doi 10.1021/ic101940f
_journal_volume 50
_journal_year 2011
_chemical_formula_moiety 'C16 H22 Cl N4 O2 Ru, F6 P '
_chemical_formula_sum 'C16 H22 Cl F6 N4 O2 P Ru'
_chemical_formula_weight 583.86
_space_group_IT_number 14
_symmetry_cell_setting monoclinic
_symmetry_Int_Tables_number 14
_symmetry_space_group_name_Hall '-P 2ybc'
_symmetry_space_group_name_H-M 'P 1 21/c 1'
_cell_angle_alpha 90.0000
_cell_angle_beta 98.6112(5)
_cell_angle_gamma 90.0000
_cell_formula_units_Z 4
_cell_length_a 8.7574(2)
_cell_length_b 12.0307(4)
_cell_length_c 19.8994(8)
_cell_measurement_reflns_used 6133
_cell_measurement_temperature 93
_cell_measurement_theta_max 27.5
_cell_measurement_theta_min 3.1
_cell_volume 2072.92(12)
_computing_cell_refinement CrystalClear
_computing_data_collection CrystalClear
_computing_data_reduction CrystalStructure
_computing_publication_material 'CrystalStructure 3.8'
_computing_structure_refinement SHELXL
_computing_structure_solution SIR92
_diffrn_ambient_temperature 93
_diffrn_detector_area_resol_mean 7.31
_diffrn_measured_fraction_theta_full 0.973
_diffrn_measured_fraction_theta_max 0.973
_diffrn_measurement_device_type 'Rigaku Mercury'
_diffrn_measurement_method \w
_diffrn_radiation_type 'Mo K\a'
_diffrn_radiation_wavelength 0.71070
_diffrn_reflns_av_R_equivalents 0.017
_diffrn_reflns_limit_h_max 10
_diffrn_reflns_limit_h_min -11
_diffrn_reflns_limit_k_max 15
_diffrn_reflns_limit_k_min -15
_diffrn_reflns_limit_l_max 25
_diffrn_reflns_limit_l_min -24
_diffrn_reflns_number 15824
_diffrn_reflns_theta_full 27.48
_diffrn_reflns_theta_max 27.48
_exptl_absorpt_coefficient_mu 1.038
_exptl_absorpt_correction_T_max 0.930
_exptl_absorpt_correction_T_min 0.851
_exptl_absorpt_correction_type multi-scan
_exptl_absorpt_process_details 'Jacobson, R. (1998) Private communication'
_exptl_crystal_colour yellow
_exptl_crystal_density_diffrn 1.871
_exptl_crystal_description block
_exptl_crystal_F_000 1168.00
_exptl_crystal_size_max 0.16
_exptl_crystal_size_mid 0.13
_exptl_crystal_size_min 0.07
_refine_diff_density_max 1.23
_refine_diff_density_min -0.65
_refine_ls_extinction_method none
_refine_ls_goodness_of_fit_ref 1.147
_refine_ls_hydrogen_treatment refall
_refine_ls_number_parameters 281
_refine_ls_number_reflns 4640
_refine_ls_R_factor_gt 0.0315
_refine_ls_shift/su_max 0.0010
_refine_ls_structure_factor_coef Fsqd
_refine_ls_weighting_details 'w = 1/[\s^2^(Fo^2^)+(0.0297P)^2^+3.9397P] where P=(Fo^2^+2Fc^2^)/3'
_refine_ls_weighting_scheme calc
_refine_ls_wR_factor_ref 0.0745
_reflns_number_gt 4433
_reflns_number_total 4640
_reflns_threshold_expression F^2^>2.0\s(F^2^)
_cod_data_source_file ic101940f_si_002_6.cif
_cod_data_source_block '__cis,mer-[RuCl(OH)(NO)(ebpea)]PF6'
_cod_original_formula_sum 'C16 H22 Cl F6 N4 O2 P Ru '
_cod_database_code 4325137

loop_
_symmetry_equiv_pos_site_id
_symmetry_equiv_pos_as_xyz
1 +X,+Y,+Z
2 -X,1/2+Y,1/2-Z
3 -X,-Y,-Z
4 +X,1/2-Y,1/2+Z

loop_
_atom_site_label
_atom_site_type_symbol
_atom_site_fract_x
_atom_site_fract_y
_atom_site_fract_z
_atom_site_U_iso_or_equiv
_atom_site_adp_type
_atom_site_occupancy
_atom_site_symmetry_multiplicity
_atom_site_calc_flag
_atom_site_refinement_flags
Ru(1) Ru 0.35525(2) 0.200668(15) 0.096502(9) 0.01280(6) Uani 1.00 1 d .
Cl(1) Cl 0.44585(7) 0.01320(5) 0.08984(3) 0.01856(12) Uani 1.00 1 d .
P(1) P 0.21023(7) 0.40248(6) -0.14877(3) 0.01960(14) Uani 1.00 1 d .
F(1) F 0.2518(2) 0.51697(17) -0.10882(11) 0.0447(5) Uani 1.00 1 d .
F(2) F 0.16823(19) 0.28920(13) -0.18878(9) 0.0290(3) Uani 1.00 1 d .
F(3) F 0.07596(19) 0.37920(16) -0.10358(9) 0.0335(3) Uani 1.00 1 d .
F(4) F 0.34464(17) 0.42554(14) -0.19414(8) 0.0282(3) Uani 1.00 1 d .
F(5) F 0.3304(2) 0.33852(18) -0.09394(9) 0.0398(4) Uani 1.00 1 d .
F(6) F 0.08971(19) 0.46704(15) -0.20318(10) 0.0362(4) Uani 1.00 1 d .
O(1) O 0.5783(2) 0.2667(2) 0.01054(11) 0.0324(4) Uani 1.00 1 d .
O(2) O 0.22639(19) 0.14001(14) 0.15866(8) 0.0177(3) Uani 1.00 1 d .
N(1) N 0.4813(2) 0.24674(18) 0.04103(10) 0.0181(4) Uani 1.00 1 d .
N(2) N 0.2555(2) 0.36104(16) 0.11114(10) 0.0148(3) Uani 1.00 1 d .
N(3) N 0.5338(2) 0.23439(17) 0.17879(10) 0.0160(3) Uani 1.00 1 d .
N(4) N 0.1804(2) 0.16117(17) 0.01563(10) 0.0150(3) Uani 1.00 1 d .
C(1) C 0.3576(2) 0.4519(2) 0.09073(13) 0.0198(4) Uani 1.00 1 d .
C(2) C 0.3030(3) 0.5699(2) 0.10265(15) 0.0268(5) Uani 1.00 1 d .
C(3) C 0.2383(2) 0.3707(2) 0.18496(12) 0.0171(4) Uani 1.00 1 d .
C(4) C 0.3888(2) 0.3811(2) 0.23397(12) 0.0190(4) Uani 1.00 1 d .
C(5) C 0.0987(2) 0.3731(2) 0.06958(12) 0.0181(4) Uani 1.00 1 d .
C(6) C -0.0044(2) 0.2707(2) 0.06827(13) 0.0182(4) Uani 1.00 1 d .
C(7) C 0.5265(2) 0.30659(19) 0.22949(12) 0.0164(4) Uani 1.00 1 d .
C(8) C 0.6539(3) 0.3223(2) 0.28001(14) 0.0238(5) Uani 1.00 1 d .
C(9) C 0.7909(3) 0.2667(2) 0.27754(14) 0.0248(5) Uani 1.00 1 d .
C(10) C 0.7987(2) 0.1948(2) 0.22390(13) 0.0215(5) Uani 1.00 1 d .
C(11) C 0.6707(2) 0.1806(2) 0.17642(13) 0.0196(4) Uani 1.00 1 d .
C(12) C 0.0304(2) 0.18833(19) 0.01639(12) 0.0154(4) Uani 1.00 1 d .
C(13) C -0.0846(2) 0.1437(2) -0.03211(13) 0.0191(4) Uani 1.00 1 d .
C(14) C -0.0461(3) 0.0761(2) -0.08338(13) 0.0212(4) Uani 1.00 1 d .
C(15) C 0.1082(3) 0.0578(2) -0.08685(12) 0.0209(4) Uani 1.00 1 d .
C(16) C 0.2186(2) 0.0999(2) -0.03622(12) 0.0183(4) Uani 1.00 1 d .
H(1) H 0.3650 0.4433 0.0419 0.024 Uiso 1.00 1 c R
H(2) H 0.4626 0.4421 0.1164 0.024 Uiso 1.00 1 c R
H(3) H 0.2351 0.5958 0.0621 0.032 Uiso 1.00 1 c R
H(4) H 0.3926 0.6193 0.1120 0.032 Uiso 1.00 1 c R
H(5) H 0.2464 0.5702 0.1416 0.032 Uiso 1.00 1 c R
H(6) H 0.1822 0.3045 0.1978 0.021 Uiso 1.00 1 c R
H(7) H 0.1736 0.4366 0.1906 0.021 Uiso 1.00 1 c R
H(8) H 0.4249 0.4586 0.2306 0.023 Uiso 1.00 1 c R
H(9) H 0.3625 0.3721 0.2803 0.023 Uiso 1.00 1 c R
H(10) H 0.1119 0.3916 0.0223 0.022 Uiso 1.00 1 c R
H(11) H 0.0453 0.4365 0.0877 0.022 Uiso 1.00 1 c R
H(12) H 0.0112 0.2354 0.1137 0.022 Uiso 1.00 1 c R
H(13) H -0.1140 0.2937 0.0578 0.022 Uiso 1.00 1 c R
H(14) H 0.6460 0.3718 0.3165 0.029 Uiso 1.00 1 c R
H(15) H 0.8776 0.2776 0.3118 0.030 Uiso 1.00 1 c R
H(16) H 0.8915 0.1560 0.2202 0.026 Uiso 1.00 1 c R
H(17) H 0.6768 0.1309 0.1398 0.024 Uiso 1.00 1 c R
H(18) H -0.1899 0.1598 -0.0300 0.023 Uiso 1.00 1 c R
H(19) H -0.1242 0.0431 -0.1155 0.025 Uiso 1.00 1 c R
H(20) H 0.1382 0.0168 -0.1235 0.025 Uiso 1.00 1 c R
H(21) H 0.3245 0.0853 -0.0380 0.022 Uiso 1.00 1 c R

loop_
_atom_site_aniso_label
_atom_site_aniso_U_11
_atom_site_aniso_U_22
_atom_site_aniso_U_33
_atom_site_aniso_U_12
_atom_site_aniso_U_13
_atom_site_aniso_U_23
Ru(1) 0.00994(10) 0.01702(10) 0.01139(10) 0.00111(6) 0.00143(7) -0.00028(6)
Cl(1) 0.0180(2) 0.0202(2) 0.0173(2) 0.0046(2) 0.0019(2) -0.0006(2)
P(1) 0.0140(2) 0.0253(3) 0.0194(3) -0.0011(2) 0.0023(2) -0.0038(2)
F(1) 0.0350(9) 0.0439(10) 0.0568(12) -0.0134(8) 0.0115(9) -0.0291(9)
F(2) 0.0290(8) 0.0272(8) 0.0327(8) -0.0056(6) 0.0105(7) -0.0092(6)
F(3) 0.0243(8) 0.0483(10) 0.0307(8) -0.0050(7) 0.0138(6) -0.0102(7)
F(4) 0.0194(7) 0.0385(9) 0.0277(8) -0.0058(6) 0.0068(6) -0.0006(6)
F(5) 0.0238(8) 0.0630(12) 0.0305(9) 0.0031(8) -0.0024(7) 0.0132(8)
F(6) 0.0217(8) 0.0361(9) 0.0482(10) 0.0035(7) -0.0032(7) 0.0103(8)
O(1) 0.0192(9) 0.0514(12) 0.0286(10) 0.0031(8) 0.0098(8) 0.0092(9)
O(2) 0.0154(7) 0.0214(8) 0.0167(7) 0.0004(6) 0.0039(6) -0.0024(6)
N(1) 0.0134(9) 0.0229(10) 0.0162(9) 0.0031(7) -0.0032(7) -0.0000(7)
N(2) 0.0110(8) 0.0163(8) 0.0176(9) -0.0005(7) 0.0040(7) 0.0003(7)
N(3) 0.0133(9) 0.0199(9) 0.0145(9) -0.0008(7) 0.0014(7) 0.0004(7)
N(4) 0.0128(8) 0.0190(9) 0.0125(8) 0.0003(7) -0.0001(7) 0.0010(7)
C(1) 0.0118(10) 0.0251(12) 0.0228(12) -0.0004(8) 0.0034(9) 0.0006(9)
C(2) 0.0256(13) 0.0181(11) 0.0368(15) -0.0008(9) 0.0054(11) 0.0061(10)
C(3) 0.0173(10) 0.0171(10) 0.0172(10) 0.0012(8) 0.0034(9) -0.0035(8)
C(4) 0.0176(11) 0.0215(11) 0.0177(11) 0.0001(8) 0.0018(9) -0.0053(9)
C(5) 0.0140(10) 0.0203(11) 0.0197(11) 0.0027(8) 0.0011(9) -0.0008(8)
C(6) 0.0098(9) 0.0245(11) 0.0197(11) 0.0009(8) 0.0000(8) -0.0018(9)
C(7) 0.0167(11) 0.0173(10) 0.0151(10) -0.0011(8) 0.0023(9) -0.0002(8)
C(8) 0.0232(12) 0.0264(12) 0.0199(12) -0.0007(10) -0.0032(10) -0.0062(9)
C(9) 0.0187(12) 0.0312(13) 0.0216(12) 0.0001(10) -0.0062(10) -0.0033(10)
C(10) 0.0150(11) 0.0266(12) 0.0217(12) 0.0031(9) -0.0013(9) 0.0006(9)
C(11) 0.0143(11) 0.0252(11) 0.0188(11) 0.0037(9) 0.0005(9) -0.0016(9)
C(12) 0.0128(10) 0.0182(10) 0.0151(10) -0.0004(8) 0.0016(8) 0.0022(8)
C(13) 0.0138(10) 0.0213(11) 0.0205(11) -0.0009(8) -0.0025(9) 0.0039(9)
C(14) 0.0216(11) 0.0211(11) 0.0184(11) -0.0012(9) -0.0055(9) 0.0034(9)
C(15) 0.0258(12) 0.0205(11) 0.0151(10) 0.0018(9) -0.0009(9) -0.0018(8)
C(16) 0.0198(11) 0.0196(11) 0.0157(10) 0.0022(9) 0.0032(9) -0.0003(8)

loop_
_atom_type_symbol
_atom_type_description
_atom_type_scat_dispersion_real
_atom_type_scat_dispersion_imag
_atom_type_scat_source
C C 0.003 0.002
;
International Tables for Crystallography
(1992, Vol. C, Tables 4.2.6.8 and 6.1.1.4)
;
H H 0.000 0.000
;
International Tables for Crystallography
(1992, Vol. C, Table 6.1.1.4)
;
Cl Cl 0.148 0.159
;
International Tables for Crystallography
(1992, Vol. C, Tables 4.2.6.8 and 6.1.1.4)
;
F F 0.017 0.010
;
International Tables for Crystallography
(1992, Vol. C, Tables 4.2.6.8 and 6.1.1.4)
;
N N 0.006 0.003
;
International Tables for Crystallography
(1992, Vol. C, Tables 4.2.6.8 and 6.1.1.4)
;
O O 0.011 0.006
;
International Tables for Crystallography
(1992, Vol. C, Tables 4.2.6.8 and 6.1.1.4)
;
P P 0.102 0.094
;
International Tables for Crystallography
(1992, Vol. C, Tables 4.2.6.8 and 6.1.1.4)
;
Ru Ru -1.259 0.836
;
International Tables for Crystallography
(1992, Vol. C, Tables 4.2.6.8 and 6.1.1.4)
;

loop_
_geom_angle_atom_site_label_1
_geom_angle_atom_site_label_2
_geom_angle_atom_site_label_3
_geom_angle
_geom_angle_publ_flag
Cl(1) Ru(1) O(2) 84.85(5) yes
Cl(1) Ru(1) N(1) 91.01(7) yes
Cl(1) Ru(1) N(2) 172.81(5) yes
Cl(1) Ru(1) N(3) 90.62(5) no
Cl(1) Ru(1) N(4) 87.38(5) no
O(2) Ru(1) N(1) 175.64(8) yes
O(2) Ru(1) N(2) 87.96(7) no
O(2) Ru(1) N(3) 90.67(7) no
O(2) Ru(1) N(4) 88.64(7) no
N(1) Ru(1) N(2) 96.17(8) no
N(1) Ru(1) N(3) 87.99(8) no
N(1) Ru(1) N(4) 92.55(8) no
N(2) Ru(1) N(3) 89.50(7) yes
N(2) Ru(1) N(4) 92.42(7) yes
N(3) Ru(1) N(4) 177.93(7) yes
F(1) P(1) F(2) 179.65(9) no
F(1) P(1) F(3) 90.18(10) no
F(1) P(1) F(4) 89.96(10) no
F(1) P(1) F(5) 89.87(10) no
F(1) P(1) F(6) 89.79(10) no
F(2) P(1) F(3) 89.83(9) no
F(2) P(1) F(4) 90.04(9) no
F(2) P(1) F(5) 90.49(10) no
F(2) P(1) F(6) 89.86(9) no
F(3) P(1) F(4) 179.87(9) no
F(3) P(1) F(5) 89.79(9) no
F(3) P(1) F(6) 89.97(9) no
F(4) P(1) F(5) 90.21(9) no
F(4) P(1) F(6) 90.03(9) no
F(5) P(1) F(6) 179.58(11) no
Ru(1) N(1) O(1) 170.01(19) yes
Ru(1) N(2) C(1) 110.15(14) no
Ru(1) N(2) C(3) 107.66(13) no
Ru(1) N(2) C(5) 111.61(13) no
C(1) N(2) C(3) 110.97(17) yes
C(1) N(2) C(5) 108.19(17) yes
C(3) N(2) C(5) 108.27(18) yes
Ru(1) N(3) C(7) 126.21(15) no
Ru(1) N(3) C(11) 115.46(15) no
C(7) N(3) C(11) 118.22(19) no
Ru(1) N(4) C(12) 122.19(15) no
Ru(1) N(4) C(16) 118.20(15) no
C(12) N(4) C(16) 119.44(19) no
N(2) C(1) C(2) 114.9(2) no
N(2) C(3) C(4) 115.35(19) no
C(3) C(4) C(7) 122.3(2) no
N(2) C(5) C(6) 114.94(18) no
C(5) C(6) C(12) 111.5(2) no
N(3) C(7) C(4) 123.75(19) no
N(3) C(7) C(8) 120.4(2) no
C(4) C(7) C(8) 115.7(2) no
C(7) C(8) C(9) 120.9(2) no
C(8) C(9) C(10) 118.2(2) no
C(9) C(10) C(11) 118.8(2) no
N(3) C(11) C(10) 123.4(2) no
N(4) C(12) C(6) 117.76(19) no
N(4) C(12) C(13) 120.0(2) no
C(6) C(12) C(13) 122.2(2) no
C(12) C(13) C(14) 120.4(2) no
C(13) C(14) C(15) 118.6(2) no
C(14) C(15) C(16) 119.1(2) no
N(4) C(16) C(15) 122.0(2) no
N(2) C(1) H(1) 108.5 no
N(2) C(1) H(2) 108.5 no
C(2) C(1) H(1) 108.5 no
C(2) C(1) H(2) 108.5 no
H(1) C(1) H(2) 107.5 no
C(1) C(2) H(3) 109.5 no
C(1) C(2) H(4) 109.5 no
C(1) C(2) H(5) 109.5 no
H(3) C(2) H(4) 109.5 no
H(3) C(2) H(5) 109.5 no
H(4) C(2) H(5) 109.5 no
N(2) C(3) H(6) 108.4 no
N(2) C(3) H(7) 108.4 no
C(4) C(3) H(6) 108.4 no
C(4) C(3) H(7) 108.4 no
H(6) C(3) H(7) 107.5 no
C(3) C(4) H(8) 106.8 no
C(3) C(4) H(9) 106.8 no
C(7) C(4) H(8) 106.8 no
C(7) C(4) H(9) 106.8 no
H(8) C(4) H(9) 106.6 no
N(2) C(5) H(10) 108.5 no
N(2) C(5) H(11) 108.5 no
C(6) C(5) H(10) 108.5 no
C(6) C(5) H(11) 108.5 no
H(10) C(5) H(11) 107.5 no
C(5) C(6) H(12) 109.3 no
C(5) C(6) H(13) 109.3 no
C(12) C(6) H(12) 109.3 no
C(12) C(6) H(13) 109.3 no
H(12) C(6) H(13) 108.0 no
C(7) C(8) H(14) 119.6 no
C(9) C(8) H(14) 119.6 no
C(8) C(9) H(15) 120.9 no
C(10) C(9) H(15) 120.9 no
C(9) C(10) H(16) 120.6 no
C(11) C(10) H(16) 120.6 no
N(3) C(11) H(17) 118.3 no
C(10) C(11) H(17) 118.3 no
C(12) C(13) H(18) 119.8 no
C(14) C(13) H(18) 119.8 no
C(13) C(14) H(19) 120.7 no
C(15) C(14) H(19) 120.7 no
C(14) C(15) H(20) 120.4 no
C(16) C(15) H(20) 120.4 no
N(4) C(16) H(21) 119.0 no
C(15) C(16) H(21) 119.0 no

loop_
_geom_bond_atom_site_label_1
_geom_bond_atom_site_label_2
_geom_bond_distance
_geom_bond_publ_flag
Ru(1) Cl(1) 2.4011(6) yes
Ru(1) O(2) 1.9375(17) yes
Ru(1) N(1) 1.763(2) yes
Ru(1) N(2) 2.1555(19) yes
Ru(1) N(3) 2.1271(18) yes
Ru(1) N(4) 2.1032(18) yes
P(1) F(1) 1.605(2) no
P(1) F(2) 1.5934(17) no
P(1) F(3) 1.6082(19) no
P(1) F(4) 1.6112(17) no
P(1) F(5) 1.5958(18) no
P(1) F(6) 1.5960(18) no
O(1) N(1) 1.141(3) yes
N(2) C(1) 1.506(3) no
N(2) C(3) 1.504(3) no
N(2) C(5) 1.500(2) no
N(3) C(7) 1.340(3) no
N(3) C(11) 1.369(3) no
N(4) C(12) 1.355(3) no
N(4) C(16) 1.350(3) no
C(1) C(2) 1.528(3) no
C(3) C(4) 1.523(3) no
C(4) C(7) 1.516(3) no
C(5) C(6) 1.525(3) no
C(6) C(12) 1.495(3) no
C(7) C(8) 1.398(3) no
C(8) C(9) 1.381(3) no
C(9) C(10) 1.384(3) no
C(10) C(11) 1.364(3) no
C(12) C(13) 1.394(3) no
C(13) C(14) 1.385(3) no
C(14) C(15) 1.382(3) no
C(15) C(16) 1.384(3) no
C(1) H(1) 0.990 no
C(1) H(2) 0.990 no
C(2) H(3) 0.980 no
C(2) H(4) 0.980 no
C(2) H(5) 0.980 no
C(3) H(6) 0.990 no
C(3) H(7) 0.990 no
C(4) H(8) 0.990 no
C(4) H(9) 0.990 no
C(5) H(10) 0.990 no
C(5) H(11) 0.990 no
C(6) H(12) 0.990 no
C(6) H(13) 0.990 no
C(8) H(14) 0.950 no
C(9) H(15) 0.950 no
C(10) H(16) 0.950 no
C(11) H(17) 0.950 no
C(13) H(18) 0.950 no
C(14) H(19) 0.950 no
C(15) H(20) 0.950 no
C(16) H(21) 0.950 no

loop_
_geom_torsion_atom_site_label_1
_geom_torsion_atom_site_label_2
_geom_torsion_atom_site_label_3
_geom_torsion_atom_site_label_4
_geom_torsion
_geom_torsion_publ_flag
Cl(1) Ru(1) N(3) C(7) -149.83(19) no
Cl(1) Ru(1) N(3) C(11) 33.99(17) no
Cl(1) Ru(1) N(4) C(12) 133.33(18) no
Cl(1) Ru(1) N(4) C(16) -41.92(17) no
O(2) Ru(1) N(2) C(1) 160.40(14) no
O(2) Ru(1) N(2) C(3) 39.29(13) no
O(2) Ru(1) N(2) C(5) -79.39(15) no
O(2) Ru(1) N(3) C(7) -65.0(2) no
O(2) Ru(1) N(3) C(11) 118.85(17) no
O(2) Ru(1) N(4) C(12) 48.42(18) no
O(2) Ru(1) N(4) C(16) -126.83(18) no
N(1) Ru(1) N(2) C(1) -18.21(15) no
N(1) Ru(1) N(2) C(3) -139.32(14) no
N(1) Ru(1) N(2) C(5) 101.99(15) no
N(1) Ru(1) N(3) C(7) 119.2(2) no
N(1) Ru(1) N(3) C(11) -57.00(18) no
N(1) Ru(1) N(4) C(12) -135.77(19) no
N(1) Ru(1) N(4) C(16) 48.97(18) no
N(2) Ru(1) N(3) C(7) 23.0(2) no
N(2) Ru(1) N(3) C(11) -153.19(18) no
N(3) Ru(1) N(2) C(1) 69.72(14) no
N(3) Ru(1) N(2) C(3) -51.40(14) no
N(3) Ru(1) N(2) C(5) -170.08(15) no
N(2) Ru(1) N(4) C(12) -39.48(19) no
N(2) Ru(1) N(4) C(16) 145.27(18) no
N(4) Ru(1) N(2) C(1) -111.04(14) no
N(4) Ru(1) N(2) C(3) 127.84(14) no
N(4) Ru(1) N(2) C(5) 9.16(16) no
Ru(1) N(2) C(1) C(2) -176.74(16) no
Ru(1) N(2) C(3) C(4) 69.7(2) no
Ru(1) N(2) C(5) C(6) 41.7(2) no
C(1) N(2) C(3) C(4) -50.9(2) no
C(3) N(2) C(1) C(2) -57.6(2) no
C(1) N(2) C(5) C(6) 163.0(2) no
C(5) N(2) C(1) C(2) 61.0(2) no
C(3) N(2) C(5) C(6) -76.7(2) no
C(5) N(2) C(3) C(4) -169.53(19) no
Ru(1) N(3) C(7) C(4) -3.2(3) no
Ru(1) N(3) C(7) C(8) -178.87(18) no
Ru(1) N(3) C(11) C(10) 178.1(2) no
C(7) N(3) C(11) C(10) 1.6(3) no
C(11) N(3) C(7) C(4) 172.9(2) no
C(11) N(3) C(7) C(8) -2.8(3) no
Ru(1) N(4) C(12) C(6) 14.3(2) no
Ru(1) N(4) C(12) C(13) -168.56(17) no
Ru(1) N(4) C(16) C(15) 171.30(18) no
C(12) N(4) C(16) C(15) -4.1(3) no
C(16) N(4) C(12) C(6) -170.5(2) no
C(16) N(4) C(12) C(13) 6.6(3) no
N(2) C(3) C(4) C(7) -46.2(3) no
C(3) C(4) C(7) N(3) 7.2(3) no
C(3) C(4) C(7) C(8) -176.9(2) no
N(2) C(5) C(6) C(12) -83.0(2) no
C(5) C(6) C(12) N(4) 48.3(2) no
C(5) C(6) C(12) C(13) -128.7(2) no
N(3) C(7) C(8) C(9) 2.2(4) no
C(4) C(7) C(8) C(9) -173.8(2) no
C(7) C(8) C(9) C(10) -0.3(4) no
C(8) C(9) C(10) C(11) -0.9(4) no
C(9) C(10) C(11) N(3) 0.2(4) no
N(4) C(12) C(13) C(14) -3.4(3) no
C(6) C(12) C(13) C(14) 173.6(2) no
C(12) C(13) C(14) C(15) -2.5(3) no
C(13) C(14) C(15) C(16) 5.1(3) no
C(14) C(15) C(16) N(4) -1.9(3) no
